data_7721049
loop_
_publ_author_name
'Bottari, Giovanni'
'Moreno, Juan J.'
'Salazar, Ver\'onica'
'Campos, Jes\'us'
'Mereiter, Kurt'
'Rend\'on, Nuria'
'Cer\'on-Castel\'an, Jesus Emmanuel'
'Lopez-Serrano, Joaquin'
'Paneque, Margarita'
'Santos, Laura L.'

_publ_section_title
;
 Experimental and theoretical studies on the (co)cyclotrimerization of
 alkynes (and ethylene) in a TpRh compound
;
_journal_name_full 'Dalton Transactions'
_journal_paper_doi 10.1039/D6DT00618C
_journal_year 2026
_chemical_formula_moiety 'C23 H34 B N6 O5 Rh, C H Cl3'
_chemical_formula_sum 'C24 H35 B Cl3 N6 O5 Rh'
_chemical_formula_weight 707.66
_space_group_IT_number 2
_space_group_name_Hall '-P 1'
_space_group_name_H-M_alt 'P -1'
_symmetry_cell_setting triclinic
_symmetry_space_group_name_H-M 'P -1'
_atom_sites_solution_hydrogens geom
_atom_sites_solution_primary direct
_atom_sites_solution_secondary difmap
_audit_creation_method SHELXL-97
_audit_update_record
;
2015-07-07 deposited with the CCDC.	2026-05-20 downloaded from the CCDC.
;
_cell_angle_alpha 80.0490(10)
_cell_angle_beta 73.4870(10)
_cell_angle_gamma 77.4930(10)
_cell_formula_units_Z 2
_cell_length_a 9.6206(3)
_cell_length_b 12.6144(4)
_cell_length_c 13.4975(4)
_cell_measurement_reflns_used 9968
_cell_measurement_temperature 100(2)
_cell_measurement_theta_max 30.63
_cell_measurement_theta_min 2.39
_cell_volume 1522.33(8)
_computing_cell_refinement 'Bruker SAINT'
_computing_data_collection 'Bruker APEX2'
_computing_data_reduction 'Bruker SAINT'
_computing_molecular_graphics 'Bruker SHELXTL'
_computing_publication_material 'Bruker SHELXTL'
_computing_structure_refinement 'SHELXL-97 (Sheldrick, 2008)'
_computing_structure_solution 'SHELXS-97 (Sheldrick, 2008)'
_diffrn_ambient_temperature 100(2)
_diffrn_measured_fraction_theta_full 0.989
_diffrn_measured_fraction_theta_max 0.989
_diffrn_measurement_device_type
;
 'Bruker-Nonius X8kappa APEX II CCD area detector'
;
_diffrn_measurement_method 'phi and omega scans with narrow frames'
_diffrn_radiation_monochromator graphite
_diffrn_radiation_source 'fine-focus sealed tube'
_diffrn_radiation_type MoK\a
_diffrn_radiation_wavelength 0.71073
_diffrn_reflns_av_R_equivalents 0.0190
_diffrn_reflns_av_sigmaI/netI 0.0282
_diffrn_reflns_limit_h_max 13
_diffrn_reflns_limit_h_min -13
_diffrn_reflns_limit_k_max 18
_diffrn_reflns_limit_k_min -17
_diffrn_reflns_limit_l_max 18
_diffrn_reflns_limit_l_min -19
_diffrn_reflns_number 18580
_diffrn_reflns_theta_full 30.64
_diffrn_reflns_theta_max 30.64
_diffrn_reflns_theta_min 1.67
_exptl_absorpt_coefficient_mu 0.870
_exptl_absorpt_correction_T_max 0.9416
_exptl_absorpt_correction_T_min 0.8317
_exptl_absorpt_correction_type multi-scan
_exptl_absorpt_process_details
; 
 SADABS, Bruker (2006). APEX 2. Version 2.1. Bruker Analytical
 X-ray Solutions, Madison, Wisconsin, USA. 
;
_exptl_crystal_colour colourless
_exptl_crystal_density_diffrn 1.544
_exptl_crystal_density_method 'not measured'
_exptl_crystal_description prism
_exptl_crystal_F_000 724
_exptl_crystal_recrystallization_method 'Slow evaporation from hexane/diethyl ether'
_exptl_crystal_size_max 0.22
_exptl_crystal_size_mid 0.13
_exptl_crystal_size_min 0.07
_refine_diff_density_max 1.145
_refine_diff_density_min -0.841
_refine_diff_density_rms 0.082
_refine_ls_extinction_method none
_refine_ls_goodness_of_fit_ref 1.051
_refine_ls_hydrogen_treatment mixed
_refine_ls_matrix_type full
_refine_ls_number_parameters 377
_refine_ls_number_reflns 9317
_refine_ls_number_restraints 2
_refine_ls_restrained_S_all 1.051
_refine_ls_R_factor_all 0.0302
_refine_ls_R_factor_gt 0.0267
_refine_ls_shift/su_max 0.001
_refine_ls_shift/su_mean 0.000
_refine_ls_structure_factor_coef Fsqd
_refine_ls_weighting_details 'calc w=1/[\s^2^(Fo^2^)+(0.0295P)^2^+1.2413P] where P=(Fo^2^+2Fc^2^)/3'
_refine_ls_weighting_scheme calc
_refine_ls_wR_factor_gt 0.0656
_refine_ls_wR_factor_ref 0.0676
_reflns_number_gt 8570
_reflns_number_total 9317
_reflns_threshold_expression >2sigma(I)
_cod_data_source_file d6dt00618c3.cif
_cod_data_source_block 15-jcm2812a
_cod_depositor_comments
;
The following automatic conversions were performed:

data item '_symmetry_cell_setting' value 'Triclinic' was changed to
'triclinic' in accordance with the
/home/data/users/saulius/crontab/automatic-downloads/rss-feeds/RSC/lib/dictionaries/cif_core.dic
dictionary named 'cif_core.dic' version 2.4.2 last updated on
2011-04-26.

Automatic conversion script
Id: cif_fix_values 8170 2020-07-09 18:12:32Z antanas 
;
_cod_original_sg_symbol_H-M P-1
_cod_database_code 7721049

loop_
_symmetry_equiv_pos_as_xyz
'x, y, z'
'-x, -y, -z'

loop_
_atom_site_label
_atom_site_type_symbol
_atom_site_fract_x
_atom_site_fract_y
_atom_site_fract_z
_atom_site_U_iso_or_equiv
_atom_site_adp_type
_atom_site_occupancy
_atom_site_symmetry_multiplicity
_atom_site_calc_flag
_atom_site_refinement_flags
_atom_site_disorder_assembly
_atom_site_disorder_group
Rh1 Rh 0.372082(12) 0.353470(9) 0.396351(8) 0.00735(3) Uani 1 1 d . . .
N1 N 0.42489(15) 0.20619(11) 0.34778(10) 0.0125(2) Uani 1 1 d . . .
N2 N 0.44777(15) 0.19906(11) 0.24479(11) 0.0151(3) Uani 1 1 d . . .
N3 N 0.53177(14) 0.40964(10) 0.25614(9) 0.0108(2) Uani 1 1 d . . .
N4 N 0.53150(15) 0.37685(11) 0.16533(10) 0.0133(2) Uani 1 1 d . . .
N5 N 0.22251(14) 0.39644(11) 0.30134(10) 0.0111(2) Uani 1 1 d . . .
N6 N 0.26630(15) 0.36290(11) 0.20512(10) 0.0134(2) Uani 1 1 d . . .
O1 O 0.42967(13) 0.23586(11) 0.77418(9) 0.0180(2) Uani 1 1 d . . .
O2 O 0.63878(11) 0.27922(9) 0.66356(8) 0.01037(19) Uani 1 1 d . . .
O3 O 0.73514(12) 0.36068(9) 0.41773(8) 0.01114(19) Uani 1 1 d . . .
O4 O 0.70936(12) 0.18383(9) 0.43690(8) 0.0117(2) Uani 1 1 d . . .
O5 O 0.30263(13) 0.51084(9) 0.43904(8) 0.0120(2) Uani 1 1 d D . .
H5A H 0.301(2) 0.5301(18) 0.4958(11) 0.018 Uiso 1 1 d D . .
H5B H 0.330(2) 0.5622(13) 0.3947(14) 0.018 Uiso 1 1 d D . .
B1 B 0.4249(2) 0.30175(15) 0.16638(13) 0.0149(3) Uani 1 1 d . . .
H1B H 0.441(3) 0.2766(19) 0.0865(18) 0.023(6) Uiso 1 1 d . . .
C1 C 0.4445(2) 0.10481(13) 0.39598(14) 0.0184(3) Uani 1 1 d . . .
H1 H 0.4354 0.0863 0.4685 0.022 Uiso 1 1 calc R . .
C2 C 0.4806(2) 0.02975(15) 0.32369(16) 0.0260(4) Uani 1 1 d . . .
H2 H 0.5005 -0.0478 0.3367 0.031 Uiso 1 1 calc R . .
C3 C 0.4812(2) 0.09243(15) 0.22981(15) 0.0229(4) Uani 1 1 d . . .
H3 H 0.5018 0.0652 0.1648 0.027 Uiso 1 1 calc R . .
C4 C 0.62707(17) 0.47830(13) 0.23185(11) 0.0128(3) Uani 1 1 d . . .
H4 H 0.6493 0.5139 0.2806 0.015 Uiso 1 1 calc R . .
C5 C 0.68990(18) 0.49063(15) 0.12437(12) 0.0178(3) Uani 1 1 d . . .
H5 H 0.7609 0.5346 0.0866 0.021 Uiso 1 1 calc R . .
C6 C 0.62597(18) 0.42503(15) 0.08557(12) 0.0179(3) Uani 1 1 d . . .
H6 H 0.6453 0.4153 0.0144 0.021 Uiso 1 1 calc R . .
C7 C 0.08373(17) 0.44886(13) 0.31407(12) 0.0146(3) Uani 1 1 d . . .
H7 H 0.0255 0.4807 0.3748 0.018 Uiso 1 1 calc R . .
C8 C 0.03646(19) 0.45009(15) 0.22522(13) 0.0194(3) Uani 1 1 d . . .
H8 H -0.0572 0.4823 0.2134 0.023 Uiso 1 1 calc R . .
C9 C 0.15509(19) 0.39442(14) 0.15829(13) 0.0178(3) Uani 1 1 d . . .
H9 H 0.1580 0.3806 0.0907 0.021 Uiso 1 1 calc R . .
C10 C 0.21899(16) 0.30431(13) 0.52507(11) 0.0122(3) Uani 1 1 d . . .
H10A H 0.1213 0.3501 0.5252 0.015 Uiso 1 1 calc R . .
H10B H 0.2120 0.2274 0.5241 0.015 Uiso 1 1 calc R . .
C11 C 0.26270(16) 0.31471(14) 0.62346(11) 0.0134(3) Uani 1 1 d . . .
H11A H 0.2192 0.3880 0.6461 0.016 Uiso 1 1 calc R . .
H11B H 0.2257 0.2590 0.6805 0.016 Uiso 1 1 calc R . .
C12 C 0.42873(16) 0.29820(12) 0.59843(11) 0.0099(2) Uani 1 1 d . . .
C13 C 0.49632(16) 0.26734(12) 0.68739(11) 0.0104(2) Uani 1 1 d . . .
C14 C 0.72643(16) 0.24084(12) 0.74220(11) 0.0115(3) Uani 1 1 d . . .
C15 C 0.66872(19) 0.31071(16) 0.83106(13) 0.0218(3) Uani 1 1 d . . .
H15A H 0.6650 0.3880 0.8031 0.033 Uiso 1 1 calc R . .
H15B H 0.7343 0.2909 0.8777 0.033 Uiso 1 1 calc R . .
H15C H 0.5695 0.2984 0.8698 0.033 Uiso 1 1 calc R . .
C16 C 0.7269(2) 0.12003(15) 0.77846(16) 0.0234(4) Uani 1 1 d . . .
H16A H 0.6294 0.1099 0.8228 0.035 Uiso 1 1 calc R . .
H16B H 0.8009 0.0921 0.8181 0.035 Uiso 1 1 calc R . .
H16C H 0.7506 0.0801 0.7179 0.035 Uiso 1 1 calc R . .
C17 C 0.87955(17) 0.25937(14) 0.68059(13) 0.0157(3) Uani 1 1 d . . .
H17A H 0.9122 0.2182 0.6203 0.024 Uiso 1 1 calc R . .
H17B H 0.9480 0.2344 0.7249 0.024 Uiso 1 1 calc R . .
H17C H 0.8773 0.3375 0.6567 0.024 Uiso 1 1 calc R . .
C18 C 0.49957(15) 0.30930(11) 0.49631(11) 0.0087(2) Uani 1 1 d . . .
C19 C 0.66054(16) 0.28903(12) 0.44938(10) 0.0093(2) Uani 1 1 d . . .
C20 C 0.85280(17) 0.14547(13) 0.36394(12) 0.0139(3) Uani 1 1 d . . .
C21 C 0.8487(2) 0.19731(15) 0.25437(12) 0.0198(3) Uani 1 1 d . . .
H21A H 0.7611 0.1839 0.2386 0.030 Uiso 1 1 calc R . .
H21B H 0.9373 0.1653 0.2046 0.030 Uiso 1 1 calc R . .
H21C H 0.8450 0.2763 0.2492 0.030 Uiso 1 1 calc R . .
C22 C 0.8547(2) 0.02314(14) 0.37591(15) 0.0217(3) Uani 1 1 d . . .
H22A H 0.8454 -0.0068 0.4490 0.032 Uiso 1 1 calc R . .
H22B H 0.9477 -0.0125 0.3330 0.032 Uiso 1 1 calc R . .
H22C H 0.7723 0.0099 0.3535 0.032 Uiso 1 1 calc R . .
C23 C 0.98043(18) 0.16857(16) 0.39697(14) 0.0216(3) Uani 1 1 d . . .
H23A H 0.9764 0.2478 0.3897 0.032 Uiso 1 1 calc R . .
H23B H 1.0736 0.1346 0.3528 0.032 Uiso 1 1 calc R . .
H23C H 0.9737 0.1382 0.4698 0.032 Uiso 1 1 calc R . .
C30 C 0.8418(2) 0.82738(17) 0.07161(14) 0.0236(4) Uani 1 1 d . . .
H30 H 0.7661 0.7927 0.1274 0.028 Uiso 1 1 calc R . .
Cl1 Cl 0.99624(6) 0.72529(5) 0.03390(5) 0.04027(13) Uani 1 1 d . . .
Cl2 Cl 0.88792(8) 0.92907(6) 0.12272(6) 0.05027(16) Uani 1 1 d . . .
Cl3 Cl 0.76569(6) 0.88195(5) -0.03388(4) 0.03738(12) Uani 1 1 d . . .

loop_
_atom_site_aniso_label
_atom_site_aniso_U_11
_atom_site_aniso_U_22
_atom_site_aniso_U_33
_atom_site_aniso_U_23
_atom_site_aniso_U_13
_atom_site_aniso_U_12
Rh1 0.00744(5) 0.00749(5) 0.00773(5) -0.00187(3) -0.00252(3) -0.00106(3)
N1 0.0145(6) 0.0105(6) 0.0150(6) -0.0045(4) -0.0063(5) -0.0018(5)
N2 0.0171(6) 0.0143(6) 0.0167(6) -0.0085(5) -0.0065(5) -0.0009(5)
N3 0.0117(6) 0.0122(6) 0.0090(5) -0.0026(4) -0.0034(4) -0.0012(4)
N4 0.0135(6) 0.0180(6) 0.0085(5) -0.0041(4) -0.0024(4) -0.0018(5)
N5 0.0116(6) 0.0125(6) 0.0106(5) -0.0022(4) -0.0046(4) -0.0019(4)
N6 0.0139(6) 0.0171(6) 0.0115(5) -0.0041(5) -0.0055(5) -0.0025(5)
O1 0.0135(5) 0.0285(6) 0.0115(5) 0.0034(4) -0.0026(4) -0.0080(5)
O2 0.0086(5) 0.0138(5) 0.0094(4) -0.0002(4) -0.0041(4) -0.0022(4)
O3 0.0100(5) 0.0118(5) 0.0115(4) -0.0028(4) -0.0014(4) -0.0024(4)
O4 0.0105(5) 0.0094(5) 0.0133(5) -0.0038(4) -0.0007(4) 0.0007(4)
O5 0.0163(5) 0.0085(5) 0.0110(5) -0.0027(4) -0.0032(4) -0.0011(4)
B1 0.0151(8) 0.0186(8) 0.0128(7) -0.0064(6) -0.0045(6) -0.0024(6)
C1 0.0233(8) 0.0108(7) 0.0246(8) -0.0028(6) -0.0120(6) -0.0021(6)
C2 0.0346(10) 0.0119(7) 0.0376(10) -0.0094(7) -0.0186(8) 0.0006(7)
C3 0.0277(9) 0.0169(8) 0.0295(9) -0.0141(7) -0.0119(7) -0.0003(7)
C4 0.0127(6) 0.0134(7) 0.0122(6) 0.0001(5) -0.0042(5) -0.0019(5)
C5 0.0157(7) 0.0230(8) 0.0135(7) 0.0030(6) -0.0025(5) -0.0067(6)
C6 0.0156(7) 0.0261(8) 0.0100(6) -0.0020(6) -0.0015(5) -0.0020(6)
C7 0.0112(7) 0.0159(7) 0.0171(7) -0.0016(5) -0.0056(5) -0.0009(5)
C8 0.0145(7) 0.0258(8) 0.0200(7) 0.0002(6) -0.0102(6) -0.0027(6)
C9 0.0185(8) 0.0233(8) 0.0153(7) 0.0000(6) -0.0100(6) -0.0058(6)
C10 0.0099(6) 0.0160(7) 0.0118(6) -0.0006(5) -0.0034(5) -0.0047(5)
C11 0.0086(6) 0.0211(7) 0.0104(6) -0.0025(5) -0.0016(5) -0.0031(5)
C12 0.0088(6) 0.0107(6) 0.0109(6) -0.0020(5) -0.0034(5) -0.0017(5)
C13 0.0099(6) 0.0108(6) 0.0112(6) -0.0024(5) -0.0030(5) -0.0019(5)
C14 0.0110(6) 0.0129(6) 0.0120(6) -0.0001(5) -0.0065(5) -0.0013(5)
C15 0.0175(8) 0.0338(10) 0.0167(7) -0.0106(7) -0.0075(6) 0.0001(7)
C16 0.0217(8) 0.0161(8) 0.0336(9) 0.0090(7) -0.0149(7) -0.0048(6)
C17 0.0099(6) 0.0189(7) 0.0186(7) -0.0007(6) -0.0048(5) -0.0029(5)
C18 0.0085(6) 0.0070(6) 0.0116(6) -0.0023(5) -0.0038(5) -0.0009(5)
C19 0.0097(6) 0.0106(6) 0.0073(5) -0.0017(4) -0.0032(5) 0.0005(5)
C20 0.0108(6) 0.0133(7) 0.0150(6) -0.0065(5) -0.0010(5) 0.0039(5)
C21 0.0212(8) 0.0219(8) 0.0130(7) -0.0053(6) -0.0014(6) 0.0020(6)
C22 0.0221(8) 0.0130(7) 0.0272(8) -0.0081(6) -0.0042(7) 0.0042(6)
C23 0.0114(7) 0.0258(9) 0.0275(8) -0.0106(7) -0.0062(6) 0.0043(6)
C30 0.0178(8) 0.0348(10) 0.0174(7) 0.0013(7) -0.0032(6) -0.0082(7)
Cl1 0.0320(3) 0.0463(3) 0.0440(3) -0.0106(2) -0.0194(2) 0.0070(2)
Cl2 0.0573(4) 0.0511(4) 0.0540(4) -0.0215(3) -0.0261(3) -0.0064(3)
Cl3 0.0351(3) 0.0466(3) 0.0320(2) 0.0034(2) -0.0204(2) -0.0014(2)

loop_
_atom_type_symbol
_atom_type_description
_atom_type_scat_dispersion_real
_atom_type_scat_dispersion_imag
_atom_type_scat_source
C C 0.0033 0.0016 'International Tables Vol C Tables 4.2.6.8 and 6.1.1.4'
H H 0.0000 0.0000 'International Tables Vol C Tables 4.2.6.8 and 6.1.1.4'
N N 0.0061 0.0033 'International Tables Vol C Tables 4.2.6.8 and 6.1.1.4'
O O 0.0106 0.0060 'International Tables Vol C Tables 4.2.6.8 and 6.1.1.4'
Cl Cl 0.1484 0.1585 'International Tables Vol C Tables 4.2.6.8 and 6.1.1.4'
Rh Rh -1.1178 0.9187 'International Tables Vol C Tables 4.2.6.8 and 6.1.1.4'
B B 0.0013 0.0007 'International Tables Vol C Tables 4.2.6.8 and 6.1.1.4'

loop_
_geom_angle_atom_site_label_1
_geom_angle_atom_site_label_2
_geom_angle_atom_site_label_3
_geom_angle
_geom_angle_site_symmetry_1
_geom_angle_site_symmetry_3
_geom_angle_publ_flag
N1 Rh1 C18 92.65(5) . . ?
N1 Rh1 C10 92.45(6) . . ?
C18 Rh1 C10 81.19(6) . . ?
N1 Rh1 O5 174.71(5) . . ?
C18 Rh1 O5 92.59(5) . . ?
C10 Rh1 O5 87.64(5) . . ?
N1 Rh1 N5 87.63(5) . . ?
C18 Rh1 N5 175.15(5) . . ?
C10 Rh1 N5 93.97(5) . . ?
O5 Rh1 N5 87.09(5) . . ?
N1 Rh1 N3 88.26(5) . . ?
C18 Rh1 N3 100.29(5) . . ?
C10 Rh1 N3 178.34(5) . . ?
O5 Rh1 N3 91.51(5) . . ?
N5 Rh1 N3 84.56(5) . . ?
C1 N1 N2 107.66(13) . . ?
C1 N1 Rh1 133.48(11) . . ?
N2 N1 Rh1 118.85(10) . . ?
C3 N2 N1 108.70(14) . . ?
C3 N2 B1 129.60(14) . . ?
N1 N2 B1 121.56(12) . . ?
C4 N3 N4 106.70(12) . . ?
C4 N3 Rh1 136.38(10) . . ?
N4 N3 Rh1 116.63(10) . . ?
C6 N4 N3 109.68(13) . . ?
C6 N4 B1 130.77(13) . . ?
N3 N4 B1 119.43(12) . . ?
C7 N5 N6 107.03(12) . . ?
C7 N5 Rh1 134.66(10) . . ?
N6 N5 Rh1 118.26(9) . . ?
C9 N6 N5 109.55(13) . . ?
C9 N6 B1 131.13(13) . . ?
N5 N6 B1 119.30(12) . . ?
C13 O2 C14 120.27(11) . . ?
C19 O4 C20 122.12(12) . . ?
Rh1 O5 H5A 126.3(15) . . ?
Rh1 O5 H5B 117.5(15) . . ?
H5A O5 H5B 104(2) . . ?
N4 B1 N6 108.25(13) . . ?
N4 B1 N2 109.07(13) . . ?
N6 B1 N2 107.62(13) . . ?
N4 B1 H1B 112.1(12) . . ?
N6 B1 H1B 109.9(12) . . ?
N2 B1 H1B 109.8(12) . . ?
N1 C1 C2 109.72(16) . . ?
N1 C1 H1 125.1 . . ?
C2 C1 H1 125.1 . . ?
C3 C2 C1 104.97(15) . . ?
C3 C2 H2 127.5 . . ?
C1 C2 H2 127.5 . . ?
N2 C3 C2 108.94(15) . . ?
N2 C3 H3 125.5 . . ?
C2 C3 H3 125.5 . . ?
N3 C4 C5 110.36(14) . . ?
N3 C4 H4 124.8 . . ?
C5 C4 H4 124.8 . . ?
C6 C5 C4 104.67(14) . . ?
C6 C5 H5 127.7 . . ?
C4 C5 H5 127.7 . . ?
N4 C6 C5 108.59(14) . . ?
N4 C6 H6 125.7 . . ?
C5 C6 H6 125.7 . . ?
N5 C7 C8 110.08(14) . . ?
N5 C7 H7 125.0 . . ?
C8 C7 H7 125.0 . . ?
C9 C8 C7 105.00(14) . . ?
C9 C8 H8 127.5 . . ?
C7 C8 H8 127.5 . . ?
N6 C9 C8 108.34(14) . . ?
N6 C9 H9 125.8 . . ?
C8 C9 H9 125.8 . . ?
C11 C10 Rh1 109.77(10) . . ?
C11 C10 H10A 109.7 . . ?
Rh1 C10 H10A 109.7 . . ?
C11 C10 H10B 109.7 . . ?
Rh1 C10 H10B 109.7 . . ?
H10A C10 H10B 108.2 . . ?
C12 C11 C10 108.32(12) . . ?
C12 C11 H11A 110.0 . . ?
C10 C11 H11A 110.0 . . ?
C12 C11 H11B 110.0 . . ?
C10 C11 H11B 110.0 . . ?
H11A C11 H11B 108.4 . . ?
C18 C12 C13 127.07(13) . . ?
C18 C12 C11 115.95(12) . . ?
C13 C12 C11 116.93(12) . . ?
O1 C13 O2 122.83(13) . . ?
O1 C13 C12 123.16(14) . . ?
O2 C13 C12 114.00(12) . . ?
O2 C14 C15 110.13(12) . . ?
O2 C14 C17 102.55(11) . . ?
C15 C14 C17 110.38(13) . . ?
O2 C14 C16 110.16(12) . . ?
C15 C14 C16 112.80(15) . . ?
C17 C14 C16 110.34(13) . . ?
C14 C15 H15A 109.5 . . ?
C14 C15 H15B 109.5 . . ?
H15A C15 H15B 109.5 . . ?
C14 C15 H15C 109.5 . . ?
H15A C15 H15C 109.5 . . ?
H15B C15 H15C 109.5 . . ?
C14 C16 H16A 109.5 . . ?
C14 C16 H16B 109.5 . . ?
H16A C16 H16B 109.5 . . ?
C14 C16 H16C 109.5 . . ?
H16A C16 H16C 109.5 . . ?
H16B C16 H16C 109.5 . . ?
C14 C17 H17A 109.5 . . ?
C14 C17 H17B 109.5 . . ?
H17A C17 H17B 109.5 . . ?
C14 C17 H17C 109.5 . . ?
H17A C17 H17C 109.5 . . ?
H17B C17 H17C 109.5 . . ?
C12 C18 C19 127.53(13) . . ?
C12 C18 Rh1 116.32(10) . . ?
C19 C18 Rh1 116.12(10) . . ?
O3 C19 O4 124.70(13) . . ?
O3 C19 C18 124.28(13) . . ?
O4 C19 C18 110.69(12) . . ?
O4 C20 C23 111.24(12) . . ?
O4 C20 C21 108.83(12) . . ?
C23 C20 C21 112.76(15) . . ?
O4 C20 C22 101.67(13) . . ?
C23 C20 C22 110.72(14) . . ?
C21 C20 C22 111.08(14) . . ?
C20 C21 H21A 109.5 . . ?
C20 C21 H21B 109.5 . . ?
H21A C21 H21B 109.5 . . ?
C20 C21 H21C 109.5 . . ?
H21A C21 H21C 109.5 . . ?
H21B C21 H21C 109.5 . . ?
C20 C22 H22A 109.5 . . ?
C20 C22 H22B 109.5 . . ?
H22A C22 H22B 109.5 . . ?
C20 C22 H22C 109.5 . . ?
H22A C22 H22C 109.5 . . ?
H22B C22 H22C 109.5 . . ?
C20 C23 H23A 109.5 . . ?
C20 C23 H23B 109.5 . . ?
H23A C23 H23B 109.5 . . ?
C20 C23 H23C 109.5 . . ?
H23A C23 H23C 109.5 . . ?
H23B C23 H23C 109.5 . . ?
Cl2 C30 Cl3 111.44(11) . . ?
Cl2 C30 Cl1 110.86(10) . . ?
Cl3 C30 Cl1 110.17(10) . . ?
Cl2 C30 H30 108.1 . . ?
Cl3 C30 H30 108.1 . . ?
Cl1 C30 H30 108.1 . . ?

loop_
_geom_bond_atom_site_label_1
_geom_bond_atom_site_label_2
_geom_bond_distance
_geom_bond_site_symmetry_2
_geom_bond_publ_flag
Rh1 N1 1.9906(13) . ?
Rh1 C18 2.0050(14) . ?
Rh1 C10 2.0349(15) . ?
Rh1 O5 2.0788(11) . ?
Rh1 N5 2.1166(12) . ?
Rh1 N3 2.1906(13) . ?
N1 C1 1.331(2) . ?
N1 N2 1.3600(18) . ?
N2 C3 1.350(2) . ?
N2 B1 1.543(2) . ?
N3 C4 1.332(2) . ?
N3 N4 1.3605(17) . ?
N4 C6 1.346(2) . ?
N4 B1 1.536(2) . ?
N5 C7 1.3326(19) . ?
N5 N6 1.3583(17) . ?
N6 C9 1.347(2) . ?
N6 B1 1.540(2) . ?
O1 C13 1.2098(18) . ?
O2 C13 1.3514(18) . ?
O2 C14 1.4921(17) . ?
O3 C19 1.2197(18) . ?
O4 C19 1.3312(17) . ?
O4 C20 1.4870(18) . ?
O5 H5A 0.839(9) . ?
O5 H5B 0.835(9) . ?
B1 H1B 1.14(2) . ?
C1 C2 1.398(2) . ?
C1 H1 0.9500 . ?
C2 C3 1.372(3) . ?
C2 H2 0.9500 . ?
C3 H3 0.9500 . ?
C4 C5 1.399(2) . ?
C4 H4 0.9500 . ?
C5 C6 1.375(2) . ?
C5 H5 0.9500 . ?
C6 H6 0.9500 . ?
C7 C8 1.395(2) . ?
C7 H7 0.9500 . ?
C8 C9 1.378(2) . ?
C8 H8 0.9500 . ?
C9 H9 0.9500 . ?
C10 C11 1.536(2) . ?
C10 H10A 0.9900 . ?
C10 H10B 0.9900 . ?
C11 C12 1.511(2) . ?
C11 H11A 0.9900 . ?
C11 H11B 0.9900 . ?
C12 C18 1.3507(19) . ?
C12 C13 1.4795(19) . ?
C14 C15 1.516(2) . ?
C14 C17 1.517(2) . ?
C14 C16 1.517(2) . ?
C15 H15A 0.9800 . ?
C15 H15B 0.9800 . ?
C15 H15C 0.9800 . ?
C16 H16A 0.9800 . ?
C16 H16B 0.9800 . ?
C16 H16C 0.9800 . ?
C17 H17A 0.9800 . ?
C17 H17B 0.9800 . ?
C17 H17C 0.9800 . ?
C18 C19 1.480(2) . ?
C20 C23 1.517(2) . ?
C20 C21 1.518(2) . ?
C20 C22 1.520(2) . ?
C21 H21A 0.9800 . ?
C21 H21B 0.9800 . ?
C21 H21C 0.9800 . ?
C22 H22A 0.9800 . ?
C22 H22B 0.9800 . ?
C22 H22C 0.9800 . ?
C23 H23A 0.9800 . ?
C23 H23B 0.9800 . ?
C23 H23C 0.9800 . ?
C30 Cl2 1.745(2) . ?
C30 Cl3 1.7527(19) . ?
C30 Cl1 1.759(2) . ?
C30 H30 1.0000 . ?

loop_
_geom_hbond_atom_site_label_D
_geom_hbond_atom_site_label_H
_geom_hbond_atom_site_label_A
_geom_hbond_distance_DH
_geom_hbond_distance_HA
_geom_hbond_distance_DA
_geom_hbond_angle_DHA
_geom_hbond_site_symmetry_A
O5 H5A O3 0.839(9) 1.870(14) 2.6314(15) 150(2) 2_666
O5 H5B O2 0.835(9) 2.073(12) 2.8608(15) 157(2) 2_666

loop_
_geom_torsion_atom_site_label_1
_geom_torsion_atom_site_label_2
_geom_torsion_atom_site_label_3
_geom_torsion_atom_site_label_4
_geom_torsion
_geom_torsion_site_symmetry_1
_geom_torsion_site_symmetry_2
_geom_torsion_site_symmetry_3
_geom_torsion_site_symmetry_4
_geom_torsion_publ_flag
C18 Rh1 N1 C1 39.96(16) . . . . ?
C10 Rh1 N1 C1 -41.33(16) . . . . ?
N5 Rh1 N1 C1 -135.20(16) . . . . ?
N3 Rh1 N1 C1 140.18(16) . . . . ?
C18 Rh1 N1 N2 -140.18(12) . . . . ?
C10 Rh1 N1 N2 138.53(12) . . . . ?
N5 Rh1 N1 N2 44.66(11) . . . . ?
N3 Rh1 N1 N2 -39.96(11) . . . . ?
C1 N1 N2 C3 0.20(19) . . . . ?
Rh1 N1 N2 C3 -179.69(11) . . . . ?
C1 N1 N2 B1 176.26(15) . . . . ?
Rh1 N1 N2 B1 -3.63(19) . . . . ?
N1 Rh1 N3 C4 -143.60(15) . . . . ?
C18 Rh1 N3 C4 -51.22(16) . . . . ?
O5 Rh1 N3 C4 41.68(15) . . . . ?
N5 Rh1 N3 C4 128.61(15) . . . . ?
N1 Rh1 N3 N4 43.57(11) . . . . ?
C18 Rh1 N3 N4 135.95(10) . . . . ?
O5 Rh1 N3 N4 -131.14(10) . . . . ?
N5 Rh1 N3 N4 -44.21(10) . . . . ?
C4 N3 N4 C6 -0.03(17) . . . . ?
Rh1 N3 N4 C6 174.81(10) . . . . ?
C4 N3 N4 B1 -176.39(13) . . . . ?
Rh1 N3 N4 B1 -1.55(17) . . . . ?
N1 Rh1 N5 C7 135.43(16) . . . . ?
C10 Rh1 N5 C7 43.14(16) . . . . ?
O5 Rh1 N5 C7 -44.29(15) . . . . ?
N3 Rh1 N5 C7 -136.09(16) . . . . ?
N1 Rh1 N5 N6 -41.53(11) . . . . ?
C10 Rh1 N5 N6 -133.83(11) . . . . ?
O5 Rh1 N5 N6 138.74(11) . . . . ?
N3 Rh1 N5 N6 46.94(11) . . . . ?
C7 N5 N6 C9 0.01(18) . . . . ?
Rh1 N5 N6 C9 177.76(11) . . . . ?
C7 N5 N6 B1 178.47(14) . . . . ?
Rh1 N5 N6 B1 -3.79(18) . . . . ?
C6 N4 B1 N6 -113.41(18) . . . . ?
N3 N4 B1 N6 62.06(17) . . . . ?
C6 N4 B1 N2 129.76(17) . . . . ?
N3 N4 B1 N2 -54.77(18) . . . . ?
C9 N6 B1 N4 118.28(18) . . . . ?
N5 N6 B1 N4 -59.78(18) . . . . ?
C9 N6 B1 N2 -123.96(18) . . . . ?
N5 N6 B1 N2 57.98(18) . . . . ?
C3 N2 B1 N4 -123.45(18) . . . . ?
N1 N2 B1 N4 61.39(18) . . . . ?
C3 N2 B1 N6 119.32(18) . . . . ?
N1 N2 B1 N6 -55.84(18) . . . . ?
N2 N1 C1 C2 -0.1(2) . . . . ?
Rh1 N1 C1 C2 179.78(13) . . . . ?
N1 C1 C2 C3 0.0(2) . . . . ?
N1 N2 C3 C2 -0.2(2) . . . . ?
B1 N2 C3 C2 -175.87(17) . . . . ?
C1 C2 C3 N2 0.2(2) . . . . ?
N4 N3 C4 C5 -0.04(17) . . . . ?
Rh1 N3 C4 C5 -173.35(11) . . . . ?
N3 C4 C5 C6 0.10(19) . . . . ?
N3 N4 C6 C5 0.09(19) . . . . ?
B1 N4 C6 C5 175.90(16) . . . . ?
C4 C5 C6 N4 -0.11(19) . . . . ?
N6 N5 C7 C8 -0.27(18) . . . . ?
Rh1 N5 C7 C8 -177.48(12) . . . . ?
N5 C7 C8 C9 0.4(2) . . . . ?
N5 N6 C9 C8 0.25(19) . . . . ?
B1 N6 C9 C8 -177.96(16) . . . . ?
C7 C8 C9 N6 -0.4(2) . . . . ?
N1 Rh1 C10 C11 117.76(11) . . . . ?
C18 Rh1 C10 C11 25.46(10) . . . . ?
O5 Rh1 C10 C11 -67.53(11) . . . . ?
N5 Rh1 C10 C11 -154.45(11) . . . . ?
Rh1 C10 C11 C12 -29.88(15) . . . . ?
C10 C11 C12 C18 17.89(18) . . . . ?
C10 C11 C12 C13 -159.66(13) . . . . ?
C14 O2 C13 O1 7.3(2) . . . . ?
C14 O2 C13 C12 -173.78(12) . . . . ?
C18 C12 C13 O1 -163.29(16) . . . . ?
C11 C12 C13 O1 14.0(2) . . . . ?
C18 C12 C13 O2 17.8(2) . . . . ?
C11 C12 C13 O2 -164.96(13) . . . . ?
C13 O2 C14 C15 -67.85(17) . . . . ?
C13 O2 C14 C17 174.66(12) . . . . ?
C13 O2 C14 C16 57.20(17) . . . . ?
C13 C12 C18 C19 2.7(2) . . . . ?
C11 C12 C18 C19 -174.61(14) . . . . ?
C13 C12 C18 Rh1 -179.58(11) . . . . ?
C11 C12 C18 Rh1 3.15(17) . . . . ?
N1 Rh1 C18 C12 -108.82(11) . . . . ?
C10 Rh1 C18 C12 -16.75(11) . . . . ?
O5 Rh1 C18 C12 70.46(11) . . . . ?
N3 Rh1 C18 C12 162.47(11) . . . . ?
N1 Rh1 C18 C19 69.21(11) . . . . ?
C10 Rh1 C18 C19 161.28(11) . . . . ?
O5 Rh1 C18 C19 -111.51(10) . . . . ?
N3 Rh1 C18 C19 -19.51(11) . . . . ?
C20 O4 C19 O3 -12.8(2) . . . . ?
C20 O4 C19 C18 160.78(12) . . . . ?
C12 C18 C19 O3 -100.93(19) . . . . ?
Rh1 C18 C19 O3 81.30(16) . . . . ?
C12 C18 C19 O4 85.41(17) . . . . ?
Rh1 C18 C19 O4 -92.36(12) . . . . ?
C19 O4 C20 C23 63.67(18) . . . . ?
C19 O4 C20 C21 -61.15(17) . . . . ?
C19 O4 C20 C22 -178.43(13) . . . . ?
